data_4086074
loop_
_publ_author_name
'Tong, Peng'
'Yang, Dawei'
'Li, Yang'
'Wang, Baomin'
'Qu, Jingping'

_publ_section_title
;
 Hydration of Nitriles to Amides by Thiolate-Bridged Diiron Complexes
;
_journal_issue 14
_journal_name_full Organometallics
_journal_page_first 3571
_journal_paper_doi 10.1021/acs.organomet.5b00387
_journal_volume 34
_journal_year 2015
_chemical_formula_sum 'C26 H44 F6 Fe2 N O P S2'
_chemical_formula_weight 707.41
_chemical_name_systematic
; 
 ? 
;
_space_group_IT_number 14
_symmetry_cell_setting monoclinic
_symmetry_space_group_name_Hall '-P 2ybc'
_symmetry_space_group_name_H-M 'P 1 21/c 1'
_atom_sites_solution_hydrogens geom
_atom_sites_solution_primary direct
_atom_sites_solution_secondary difmap
_audit_creation_method SHELXL-97
_cell_angle_alpha 90.00
_cell_angle_beta 90.248(7)
_cell_angle_gamma 90.00
_cell_formula_units_Z 4
_cell_length_a 10.929(2)
_cell_length_b 14.537(3)
_cell_length_c 20.190(4)
_cell_measurement_temperature 296(2)
_cell_volume 3207.7(11)
_computing_cell_refinement 'Bruker SMART'
_computing_data_collection 'Bruker SMART'
_computing_data_reduction 'Bruker SAINT'
_computing_molecular_graphics 'Bruker SHELXTL'
_computing_publication_material 'Bruker SHELXTL'
_computing_structure_refinement 'SHELXL-97 (Sheldrick, 1997)'
_computing_structure_solution 'SHELXS-97 (Sheldrick, 1990)'
_diffrn_ambient_temperature 296(2)
_diffrn_measured_fraction_theta_full 0.998
_diffrn_measured_fraction_theta_max 0.998
_diffrn_measurement_device_type 'CCD area detector'
_diffrn_measurement_method 'phi and omega scans'
_diffrn_radiation_monochromator graphite
_diffrn_radiation_source 'fine-focus sealed tube'
_diffrn_radiation_type MoK\a
_diffrn_radiation_wavelength 0.71073
_diffrn_reflns_av_R_equivalents 0.0338
_diffrn_reflns_av_sigmaI/netI 0.0370
_diffrn_reflns_limit_h_max 12
_diffrn_reflns_limit_h_min -12
_diffrn_reflns_limit_k_max 17
_diffrn_reflns_limit_k_min -15
_diffrn_reflns_limit_l_max 22
_diffrn_reflns_limit_l_min -24
_diffrn_reflns_number 16842
_diffrn_reflns_theta_full 25.00
_diffrn_reflns_theta_max 25.00
_diffrn_reflns_theta_min 1.73
_exptl_absorpt_coefficient_mu 1.140
_exptl_absorpt_correction_T_max 0.7715
_exptl_absorpt_correction_T_min 0.7048
_exptl_absorpt_correction_type empirical
_exptl_absorpt_process_details SADABS
_exptl_crystal_colour black
_exptl_crystal_density_diffrn 1.465
_exptl_crystal_density_method 'not measured'
_exptl_crystal_description block
_exptl_crystal_F_000 1472
_exptl_crystal_size_max 0.33
_exptl_crystal_size_mid 0.31
_exptl_crystal_size_min 0.24
_refine_diff_density_max 0.431
_refine_diff_density_min -0.470
_refine_diff_density_rms 0.092
_refine_ls_extinction_method none
_refine_ls_goodness_of_fit_ref 1.001
_refine_ls_hydrogen_treatment 'riding mode'
_refine_ls_matrix_type full
_refine_ls_number_parameters 443
_refine_ls_number_reflns 5628
_refine_ls_number_restraints 204
_refine_ls_restrained_S_all 1.001
_refine_ls_R_factor_all 0.0552
_refine_ls_R_factor_gt 0.0402
_refine_ls_shift/su_max 0.001
_refine_ls_shift/su_mean 0.000
_refine_ls_structure_factor_coef Fsqd
_refine_ls_weighting_details 'calc w=1/[\s^2^(Fo^2^)+(0.0600P)^2^+1.5300P] where P=(Fo^2^+2Fc^2^)/3'
_refine_ls_weighting_scheme calc
_refine_ls_wR_factor_gt 0.1026
_refine_ls_wR_factor_ref 0.1105
_reflns_number_gt 4377
_reflns_number_total 5628
_reflns_threshold_expression >2sigma(I)
_cod_data_source_file om5b00387_si_003.cif
_cod_data_source_block 1
_cod_depositor_comments
;
The following automatic conversions were performed:

'_symmetry_cell_setting' value 'Monoclinic' changed to 'monoclinic'
according to
/usr/data/users/saulius/crontab/automatic-downloads/rss-feeds/ACS/lib/dictionaries/cif_core.dic
dictionary named 'cif_core.dic' version 2.4.2 from 2011-04-26.

Automatic conversion script
Id: cif_fix_values 3271 2015-04-21 07:52:19Z andrius 

 Adding full bibliography for 4086073--4086077.cif.
;
_cod_original_sg_symbol_H-M 'P2(1)/c  '
_cod_database_code 4086074

loop_
_symmetry_equiv_pos_as_xyz
'x, y, z'
'-x, y+1/2, -z+1/2'
'-x, -y, -z'
'x, -y-1/2, z-1/2'

loop_
_atom_site_label
_atom_site_type_symbol
_atom_site_fract_x
_atom_site_fract_y
_atom_site_fract_z
_atom_site_U_iso_or_equiv
_atom_site_adp_type
_atom_site_occupancy
_atom_site_symmetry_multiplicity
_atom_site_calc_flag
_atom_site_refinement_flags
_atom_site_disorder_assembly
_atom_site_disorder_group
Fe2 Fe 0.72534(3) 0.66014(3) 0.62382(2) 0.03809(13) Uani 1 1 d . . .
Fe1 Fe 0.86268(3) 0.80379(3) 0.59421(2) 0.03965(14) Uani 1 1 d . . .
S1 S 0.92763(7) 0.66737(6) 0.62744(5) 0.0510(2) Uani 1 1 d . A .
S2 S 0.66237(6) 0.79100(5) 0.57917(4) 0.04026(18) Uani 1 1 d . . .
P1 P 0.39053(10) 0.78927(8) 0.34849(6) 0.0734(3) Uani 1 1 d . . .
O1 O 0.83662(18) 0.84134(14) 0.68693(10) 0.0474(5) Uani 1 1 d . A .
N1 N 0.7161(2) 0.71887(18) 0.71139(12) 0.0474(6) Uani 1 1 d . A .
H1A H 0.6750 0.6911 0.7416 0.057 Uiso 1 1 calc R . .
C18 C 0.4332(3) 0.6243(3) 0.6273(3) 0.1047(18) Uani 1 1 d . . .
H18A H 0.3745 0.5768 0.6183 0.157 Uiso 1 1 calc R . .
H18B H 0.4168 0.6764 0.5994 0.157 Uiso 1 1 calc R . .
H18C H 0.4275 0.6425 0.6729 0.157 Uiso 1 1 calc R . .
C20 C 0.8436(4) 0.4533(3) 0.6516(3) 0.1043(17) Uani 1 1 d . . .
H20A H 0.8239 0.3897 0.6443 0.156 Uiso 1 1 calc R . .
H20B H 0.8526 0.4643 0.6983 0.156 Uiso 1 1 calc R . .
H20C H 0.9188 0.4679 0.6296 0.156 Uiso 1 1 calc R . .
C25 C 0.7676(3) 0.7967(2) 0.72685(15) 0.0506(8) Uani 1 1 d . . .
C26 C 0.7493(4) 0.8416(3) 0.79374(17) 0.0778(12) Uani 1 1 d . A .
H22A H 0.7946 0.8981 0.7956 0.117 Uiso 1 1 calc R . .
H22B H 0.7778 0.8010 0.8280 0.117 Uiso 1 1 calc R . .
H22C H 0.6639 0.8541 0.8001 0.117 Uiso 1 1 calc R . .
C21 C 0.9933(3) 0.6677(3) 0.7112(2) 0.0774(12) Uani 1 1 d . . .
H31A H 1.0079 0.7305 0.7254 0.093 Uiso 1 1 calc R A .
H31B H 0.9362 0.6397 0.7419 0.093 Uiso 1 1 calc R . .
C22 C 1.1128(4) 0.6145(4) 0.7117(3) 0.121(2) Uani 1 1 d . A .
H32A H 1.1467 0.6148 0.7557 0.182 Uiso 1 1 calc R . .
H32B H 1.1693 0.6428 0.6817 0.182 Uiso 1 1 calc R . .
H32C H 1.0978 0.5522 0.6981 0.182 Uiso 1 1 calc R . .
C23 C 0.5730(3) 0.8662(2) 0.63414(17) 0.0535(8) Uani 1 1 d . . .
H33A H 0.5370 0.8300 0.6694 0.064 Uiso 1 1 calc R . .
H33B H 0.6261 0.9120 0.6540 0.064 Uiso 1 1 calc R . .
C24 C 0.4733(4) 0.9129(3) 0.5946(2) 0.0885(13) Uani 1 1 d . . .
H34A H 0.4267 0.9521 0.6232 0.133 Uiso 1 1 calc R . .
H34B H 0.4205 0.8672 0.5754 0.133 Uiso 1 1 calc R . .
H34C H 0.5094 0.9490 0.5600 0.133 Uiso 1 1 calc R . .
F1 F 0.2489(3) 0.7755(2) 0.3523(2) 0.1521(15) Uani 1 1 d . . .
F2 F 0.3928(4) 0.8195(3) 0.42250(16) 0.1561(15) Uani 1 1 d . . .
F3 F 0.5321(3) 0.8060(3) 0.3462(2) 0.1640(16) Uani 1 1 d . . .
F4 F 0.4134(3) 0.6856(2) 0.36893(16) 0.1273(12) Uani 1 1 d . . .
F5 F 0.3667(2) 0.89212(18) 0.32546(16) 0.1068(9) Uani 1 1 d . . .
F6 F 0.3911(5) 0.7596(3) 0.27464(15) 0.1804(19) Uani 1 1 d . . .
C1 C 0.9411(12) 0.9375(8) 0.5819(6) 0.047(2) Uani 0.513(6) 1 d PU A 1
C2 C 0.8606(12) 0.9189(12) 0.5284(7) 0.050(3) Uani 0.513(6) 1 d PU A 1
C3 C 0.9035(16) 0.8369(9) 0.4966(6) 0.058(3) Uani 0.513(6) 1 d PU A 1
C4 C 1.0118(16) 0.8081(9) 0.5296(9) 0.056(4) Uani 0.513(6) 1 d PU A 1
C5 C 1.0330(10) 0.8698(9) 0.5837(9) 0.052(3) Uani 0.513(6) 1 d PU A 1
C10 C 1.1390(8) 0.8650(9) 0.6318(6) 0.110(4) Uani 0.513(6) 1 d PU A 1
H10A H 1.2046 0.9031 0.6163 0.165 Uiso 0.513(6) 1 calc PR A 1
H10B H 1.1669 0.8025 0.6353 0.165 Uiso 0.513(6) 1 calc PR A 1
H10C H 1.1130 0.8862 0.6746 0.165 Uiso 0.513(6) 1 calc PR A 1
C7 C 0.7553(8) 0.9784(8) 0.5074(6) 0.102(4) Uani 0.513(6) 1 d PU A 1
H7A H 0.7821 1.0208 0.4741 0.153 Uiso 0.513(6) 1 calc PR A 1
H7B H 0.7255 1.0119 0.5450 0.153 Uiso 0.513(6) 1 calc PR A 1
H7C H 0.6910 0.9405 0.4898 0.153 Uiso 0.513(6) 1 calc PR A 1
C6 C 0.9305(10) 1.0155(5) 0.6290(5) 0.085(3) Uani 0.513(6) 1 d PU A 1
H6A H 0.9717 1.0683 0.6112 0.128 Uiso 0.513(6) 1 calc PR A 1
H6B H 0.9673 0.9989 0.6706 0.128 Uiso 0.513(6) 1 calc PR A 1
H6C H 0.8457 1.0299 0.6357 0.128 Uiso 0.513(6) 1 calc PR A 1
C9 C 1.0944(11) 0.7323(7) 0.5075(7) 0.114(5) Uani 0.513(6) 1 d PU A 1
H9A H 1.1581 0.7572 0.4803 0.170 Uiso 0.513(6) 1 calc PR A 1
H9B H 1.0481 0.6881 0.4825 0.170 Uiso 0.513(6) 1 calc PR A 1
H9C H 1.1300 0.7028 0.5455 0.170 Uiso 0.513(6) 1 calc PR A 1
C8 C 0.8486(12) 0.7956(8) 0.4350(4) 0.115(4) Uani 0.513(6) 1 d PU A 1
H8A H 0.8884 0.8206 0.3968 0.172 Uiso 0.513(6) 1 calc PR A 1
H8B H 0.7628 0.8097 0.4332 0.172 Uiso 0.513(6) 1 calc PR A 1
H8C H 0.8594 0.7301 0.4359 0.172 Uiso 0.513(6) 1 calc PR A 1
C1' C 0.8908(15) 0.9324(10) 0.5526(9) 0.055(4) Uani 0.487(6) 1 d PU A 2
C2' C 0.8643(10) 0.8712(11) 0.4976(8) 0.049(3) Uani 0.487(6) 1 d PU A 2
C3' C 0.9571(12) 0.8041(8) 0.4978(6) 0.042(2) Uani 0.487(6) 1 d PU A 2
C4' C 1.0404(13) 0.8254(14) 0.5501(8) 0.051(3) Uani 0.487(6) 1 d PU A 2
C5' C 0.9983(16) 0.9038(12) 0.5845(7) 0.061(4) Uani 0.487(6) 1 d PU A 2
C9' C 1.1593(7) 0.7729(9) 0.5614(7) 0.110(4) Uani 0.487(6) 1 d PU A 2
H9'A H 1.2242 0.8022 0.5375 0.165 Uiso 0.487(6) 1 calc PR A 2
H9'B H 1.1499 0.7108 0.5460 0.165 Uiso 0.487(6) 1 calc PR A 2
H9'C H 1.1785 0.7724 0.6078 0.165 Uiso 0.487(6) 1 calc PR A 2
C7' C 0.7659(8) 0.8803(10) 0.4449(5) 0.109(4) Uani 0.487(6) 1 d PU A 2
H7'A H 0.7987 0.9117 0.4071 0.164 Uiso 0.487(6) 1 calc PR A 2
H7'B H 0.6983 0.9147 0.4623 0.164 Uiso 0.487(6) 1 calc PR A 2
H7'C H 0.7383 0.8202 0.4319 0.164 Uiso 0.487(6) 1 calc PR A 2
C8' C 0.9745(12) 0.7288(7) 0.4464(5) 0.103(4) Uani 0.487(6) 1 d PU A 2
H8'A H 1.0227 0.7520 0.4104 0.155 Uiso 0.487(6) 1 calc PR A 2
H8'B H 0.8960 0.7095 0.4299 0.155 Uiso 0.487(6) 1 calc PR A 2
H8'C H 1.0156 0.6774 0.4663 0.155 Uiso 0.487(6) 1 calc PR A 2
C6' C 0.8190(13) 1.0180(6) 0.5675(8) 0.132(6) Uani 0.487(6) 1 d PU A 2
H6'A H 0.8461 1.0670 0.5392 0.198 Uiso 0.487(6) 1 calc PR A 2
H6'B H 0.8315 1.0350 0.6129 0.198 Uiso 0.487(6) 1 calc PR A 2
H6'C H 0.7336 1.0066 0.5598 0.198 Uiso 0.487(6) 1 calc PR A 2
C10' C 1.0587(14) 0.9476(11) 0.6417(5) 0.145(8) Uani 0.487(6) 1 d P A 2
H10D H 1.1142 0.9941 0.6263 0.217 Uiso 0.487(6) 1 calc PR A 2
H10E H 1.1033 0.9020 0.6663 0.217 Uiso 0.487(6) 1 calc PR A 2
H10F H 0.9981 0.9752 0.6696 0.217 Uiso 0.487(6) 1 calc PR A 2
C12 C 0.6209(3) 0.5897(2) 0.55016(17) 0.0547(8) Uani 1 1 d . . .
C13 C 0.5603(3) 0.5886(2) 0.61362(19) 0.0581(9) Uani 1 1 d . . .
C14 C 0.6368(4) 0.5386(2) 0.65830(18) 0.0626(9) Uani 1 1 d . . .
C11 C 0.7324(3) 0.5447(2) 0.55815(18) 0.0554(8) Uani 1 1 d . . .
C15 C 0.7420(3) 0.5131(2) 0.6243(2) 0.0608(9) Uani 1 1 d . . .
C17 C 0.5667(5) 0.6252(3) 0.4863(2) 0.0953(15) Uani 1 1 d . . .
H17A H 0.5249 0.5761 0.4639 0.143 Uiso 1 1 calc R . .
H17B H 0.6309 0.6483 0.4586 0.143 Uiso 1 1 calc R . .
H17C H 0.5099 0.6738 0.4958 0.143 Uiso 1 1 calc R . .
C16 C 0.8225(4) 0.5241(3) 0.5034(2) 0.0974(15) Uani 1 1 d . . .
H16A H 0.8013 0.4668 0.4826 0.146 Uiso 1 1 calc R . .
H16B H 0.9035 0.5199 0.5216 0.146 Uiso 1 1 calc R . .
H16C H 0.8198 0.5725 0.4710 0.146 Uiso 1 1 calc R . .
C19 C 0.6069(5) 0.5139(3) 0.7289(2) 0.1056(17) Uani 1 1 d . . .
H19A H 0.5671 0.4551 0.7300 0.158 Uiso 1 1 calc R . .
H19B H 0.5536 0.5597 0.7472 0.158 Uiso 1 1 calc R . .
H19C H 0.6811 0.5113 0.7545 0.158 Uiso 1 1 calc R . .

loop_
_atom_site_aniso_label
_atom_site_aniso_U_11
_atom_site_aniso_U_22
_atom_site_aniso_U_33
_atom_site_aniso_U_23
_atom_site_aniso_U_13
_atom_site_aniso_U_12
Fe2 0.0353(2) 0.0304(2) 0.0486(2) 0.00190(19) 0.00213(17) -0.00257(16)
Fe1 0.0355(2) 0.0322(2) 0.0513(3) 0.00475(19) 0.00689(17) -0.00196(17)
S1 0.0351(4) 0.0403(4) 0.0776(6) 0.0118(4) 0.0003(4) 0.0017(3)
S2 0.0378(4) 0.0358(4) 0.0472(4) -0.0002(3) -0.0004(3) 0.0020(3)
P1 0.0784(7) 0.0615(7) 0.0804(7) 0.0057(6) 0.0128(5) 0.0138(5)
O1 0.0476(12) 0.0452(12) 0.0493(12) 0.0004(10) 0.0011(9) -0.0125(10)
N1 0.0506(14) 0.0470(16) 0.0447(13) 0.0059(12) 0.0022(11) -0.0114(12)
C18 0.047(2) 0.081(3) 0.186(5) -0.040(4) 0.021(3) -0.013(2)
C20 0.105(4) 0.042(2) 0.166(5) 0.018(3) -0.028(3) 0.009(2)
C25 0.0527(18) 0.051(2) 0.0480(17) 0.0008(16) -0.0048(14) -0.0080(16)
C26 0.102(3) 0.084(3) 0.0475(19) -0.011(2) 0.0099(19) -0.031(2)
C21 0.056(2) 0.079(3) 0.097(3) 0.026(2) -0.028(2) -0.0002(19)
C22 0.069(3) 0.141(5) 0.154(5) 0.050(4) -0.036(3) 0.021(3)
C23 0.0452(17) 0.049(2) 0.067(2) -0.0060(17) 0.0070(15) 0.0061(14)
C24 0.057(2) 0.092(3) 0.116(3) -0.016(3) -0.010(2) 0.031(2)
F1 0.092(2) 0.112(2) 0.252(5) 0.056(3) 0.002(2) -0.0150(19)
F2 0.234(4) 0.141(3) 0.094(2) -0.018(2) 0.005(2) 0.043(3)
F3 0.0752(19) 0.138(3) 0.279(5) 0.005(3) 0.016(2) 0.0240(19)
F4 0.185(3) 0.0706(18) 0.126(2) 0.0180(17) -0.035(2) 0.0249(19)
F5 0.0990(18) 0.0648(16) 0.157(3) 0.0222(17) 0.0239(16) 0.0140(14)
F6 0.333(6) 0.126(3) 0.082(2) -0.012(2) -0.005(3) 0.078(3)
C1 0.049(6) 0.029(4) 0.063(5) 0.002(5) 0.014(5) -0.003(4)
C2 0.056(5) 0.044(6) 0.050(6) 0.017(5) 0.008(5) -0.004(5)
C3 0.079(9) 0.047(8) 0.048(4) 0.001(6) 0.018(7) -0.007(5)
C4 0.059(9) 0.035(5) 0.074(9) 0.000(6) 0.030(6) 0.000(6)
C5 0.037(5) 0.037(6) 0.081(6) 0.000(6) 0.014(5) -0.008(4)
C10 0.055(5) 0.122(9) 0.153(10) 0.050(8) -0.011(6) -0.036(6)
C7 0.077(6) 0.092(7) 0.137(9) 0.080(7) 0.008(5) 0.006(5)
C6 0.116(8) 0.044(4) 0.097(6) -0.014(4) 0.042(6) -0.022(5)
C9 0.118(9) 0.066(6) 0.157(10) 0.007(7) 0.093(8) 0.022(6)
C8 0.185(11) 0.113(8) 0.046(4) 0.010(5) 0.012(5) -0.062(8)
C1' 0.057(9) 0.036(5) 0.071(9) 0.009(8) 0.026(6) 0.003(6)
C2' 0.049(5) 0.052(7) 0.048(5) 0.017(6) 0.017(4) 0.003(5)
C3' 0.042(6) 0.037(5) 0.048(5) 0.003(5) 0.017(4) -0.001(4)
C4' 0.035(5) 0.053(8) 0.064(7) 0.006(6) 0.007(5) -0.011(5)
C5' 0.057(9) 0.053(9) 0.074(5) -0.007(8) 0.020(7) -0.019(6)
C9' 0.045(5) 0.124(10) 0.160(10) 0.066(9) 0.026(5) 0.013(5)
C7' 0.066(5) 0.174(12) 0.089(7) 0.071(8) -0.004(5) -0.001(6)
C8' 0.151(10) 0.071(6) 0.088(6) -0.020(5) 0.053(7) -0.025(6)
C6' 0.156(11) 0.042(5) 0.199(13) 0.036(7) 0.115(10) 0.031(6)
C10' 0.162(14) 0.186(16) 0.086(7) -0.042(9) 0.024(8) -0.134(14)
C12 0.063(2) 0.0369(18) 0.064(2) -0.0072(16) -0.0084(16) -0.0145(15)
C13 0.0427(17) 0.0396(19) 0.092(3) -0.0186(19) 0.0115(17) -0.0132(14)
C14 0.083(2) 0.0377(19) 0.067(2) 0.0002(17) 0.0124(19) -0.0220(18)
C11 0.0560(19) 0.0390(18) 0.071(2) -0.0136(17) 0.0105(16) -0.0068(15)
C15 0.065(2) 0.0300(17) 0.088(3) -0.0004(18) -0.0035(19) -0.0043(15)
C17 0.134(4) 0.064(3) 0.088(3) -0.005(2) -0.049(3) -0.018(3)
C16 0.099(3) 0.081(3) 0.112(4) -0.040(3) 0.044(3) -0.011(3)
C19 0.166(5) 0.068(3) 0.084(3) 0.008(3) 0.037(3) -0.043(3)

loop_
_atom_type_symbol
_atom_type_description
_atom_type_scat_dispersion_real
_atom_type_scat_dispersion_imag
_atom_type_scat_source
C C 0.0033 0.0016 'International Tables Vol C Tables 4.2.6.8 and 6.1.1.4'
H H 0.0000 0.0000 'International Tables Vol C Tables 4.2.6.8 and 6.1.1.4'
N N 0.0061 0.0033 'International Tables Vol C Tables 4.2.6.8 and 6.1.1.4'
O O 0.0106 0.0060 'International Tables Vol C Tables 4.2.6.8 and 6.1.1.4'
F F 0.0171 0.0103 'International Tables Vol C Tables 4.2.6.8 and 6.1.1.4'
P P 0.1023 0.0942 'International Tables Vol C Tables 4.2.6.8 and 6.1.1.4'
S S 0.1246 0.1234 'International Tables Vol C Tables 4.2.6.8 and 6.1.1.4'
Fe Fe 0.3463 0.8444 'International Tables Vol C Tables 4.2.6.8 and 6.1.1.4'

loop_
_geom_angle_atom_site_label_1
_geom_angle_atom_site_label_2
_geom_angle_atom_site_label_3
_geom_angle
N1 Fe2 C13 104.87(12)
N1 Fe2 C12 143.71(12)
C13 Fe2 C12 40.00(13)
N1 Fe2 C14 92.35(12)
C13 Fe2 C14 39.46(14)
C12 Fe2 C14 65.66(14)
N1 Fe2 C11 154.10(13)
C13 Fe2 C11 65.33(12)
C12 Fe2 C11 38.03(13)
C14 Fe2 C11 64.54(13)
N1 Fe2 C15 115.65(13)
C13 Fe2 C15 65.04(13)
C12 Fe2 C15 64.55(14)
C14 Fe2 C15 37.94(14)
C11 Fe2 C15 38.60(14)
N1 Fe2 S2 88.62(8)
C13 Fe2 S2 96.93(11)
C12 Fe2 S2 87.93(10)
C14 Fe2 S2 134.77(12)
C11 Fe2 S2 115.69(11)
C15 Fe2 S2 152.18(11)
N1 Fe2 S1 90.30(8)
C13 Fe2 S1 152.54(10)
C12 Fe2 S1 125.24(10)
C14 Fe2 S1 118.87(12)
C11 Fe2 S1 91.08(9)
C15 Fe2 S1 87.86(10)
S2 Fe2 S1 106.34(3)
N1 Fe2 Fe1 83.79(7)
C13 Fe2 Fe1 149.47(11)
C12 Fe2 Fe1 121.63(9)
C14 Fe2 Fe1 171.03(11)
C11 Fe2 Fe1 117.23(9)
C15 Fe2 Fe1 137.78(10)
S2 Fe2 Fe1 53.45(2)
S1 Fe2 Fe1 53.26(2)
O1 Fe1 C1' 99.1(5)
O1 Fe1 C3 150.3(4)
C1' Fe1 C3 51.2(5)
O1 Fe1 C5' 90.1(4)
C1' Fe1 C5' 39.3(5)
C3 Fe1 C5' 66.0(5)
O1 Fe1 C4 134.4(6)
C1' Fe1 C4 66.6(5)
C3 Fe1 C4 39.8(5)
C5' Fe1 C4 50.6(5)
O1 Fe1 C5 95.8(5)
C1' Fe1 C5 54.2(5)
C3 Fe1 C5 66.8(6)
C5' Fe1 C5 17.1(4)
C4 Fe1 C5 39.9(5)
O1 Fe1 C2 111.9(5)
C1' Fe1 C2 16.9(4)
C3 Fe1 C2 39.7(5)
C5' Fe1 C2 53.2(5)
C4 Fe1 C2 66.1(6)
C5 Fe1 C2 65.6(5)
O1 Fe1 C1 85.3(3)
C1' Fe1 C1 22.1(4)
C3 Fe1 C1 65.9(4)
C5' Fe1 C1 21.7(4)
C4 Fe1 C1 65.6(5)
C5 Fe1 C1 38.7(3)
C2 Fe1 C1 38.7(4)
O1 Fe1 C4' 119.0(5)
C1' Fe1 C4' 64.3(6)
C3 Fe1 C4' 51.6(5)
C5' Fe1 C4' 38.8(5)
C4 Fe1 C4' 15.4(5)
C5 Fe1 C4' 25.4(5)
C2 Fe1 C4' 68.7(6)
C1 Fe1 C4' 57.3(5)
O1 Fe1 C2' 136.6(5)
C1' Fe1 C2' 39.8(5)
C3 Fe1 C2' 17.5(3)
C5' Fe1 C2' 66.1(6)
C4 Fe1 C2' 54.6(5)
C5 Fe1 C2' 72.2(6)
C2 Fe1 C2' 24.9(5)
C1 Fe1 C2' 58.9(5)
C4' Fe1 C2' 63.6(5)
O1 Fe1 C3' 155.0(3)
C1' Fe1 C3' 64.5(5)
C3 Fe1 C3' 20.0(3)
C5' Fe1 C3' 65.2(5)
C4 Fe1 C3' 23.3(4)
C5 Fe1 C3' 59.6(5)
C2 Fe1 C3' 56.9(5)
C1 Fe1 C3' 72.9(4)
C4' Fe1 C3' 38.0(4)
C2' Fe1 C3' 37.4(3)
O1 Fe1 S1 90.45(7)
C1' Fe1 S1 152.2(4)
C3 Fe1 S1 115.2(5)
C5' Fe1 S1 115.3(6)
C4 Fe1 S1 88.0(4)
C5 Fe1 S1 99.0(3)
C2 Fe1 S1 153.4(5)
C1 Fe1 S1 136.2(4)
C4' Fe1 S1 88.2(5)
C2' Fe1 S1 132.1(5)
C3' Fe1 S1 96.8(3)
C21 S1 Fe1 113.68(14)
C21 S1 Fe2 114.65(14)
Fe1 S1 Fe2 73.33(3)
C23 S2 Fe2 115.43(12)
C23 S2 Fe1 113.21(11)
Fe2 S2 Fe1 73.21(3)
F6 P1 F2 178.8(3)
F6 P1 F1 91.2(3)
F2 P1 F1 90.0(2)
F6 P1 F3 90.4(3)
F2 P1 F3 88.5(2)
F1 P1 F3 178.1(2)
F6 P1 F4 89.13(19)
F2 P1 F4 90.9(2)
F1 P1 F4 91.16(19)
F3 P1 F4 90.1(2)
F6 P1 F5 88.94(19)
F2 P1 F5 90.99(19)
F1 P1 F5 88.52(16)
F3 P1 F5 90.31(18)
F4 P1 F5 178.04(19)
C25 O1 Fe1 123.0(2)
C25 N1 Fe2 124.7(2)
C25 N1 H1A 117.6
Fe2 N1 H1A 117.6
C13 C18 H18A 109.5
C13 C18 H18B 109.5
H18A C18 H18B 109.5
C13 C18 H18C 109.5
H18A C18 H18C 109.5
H18B C18 H18C 109.5
C15 C20 H20A 109.5
C15 C20 H20B 109.5
H20A C20 H20B 109.5
C15 C20 H20C 109.5
H20A C20 H20C 109.5
H20B C20 H20C 109.5
O1 C25 N1 123.0(3)
O1 C25 C26 115.0(3)
N1 C25 C26 122.0(3)
C25 C26 H22A 109.5
C25 C26 H22B 109.5
H22A C26 H22B 109.5
C25 C26 H22C 109.5
H22A C26 H22C 109.5
H22B C26 H22C 109.5
C22 C21 S1 109.8(3)
C22 C21 H31A 109.7
S1 C21 H31A 109.7
C22 C21 H31B 109.7
S1 C21 H31B 109.7
H31A C21 H31B 108.2
C21 C22 H32A 109.5
C21 C22 H32B 109.5
H32A C22 H32B 109.5
C21 C22 H32C 109.5
H32A C22 H32C 109.5
H32B C22 H32C 109.5
C24 C23 S2 109.4(3)
C24 C23 H33A 109.8
S2 C23 H33A 109.8
C24 C23 H33B 109.8
S2 C23 H33B 109.8
H33A C23 H33B 108.2
C23 C24 H34A 109.5
C23 C24 H34B 109.5
H34A C24 H34B 109.5
C23 C24 H34C 109.5
H34A C24 H34C 109.5
H34B C24 H34C 109.5
C5 C1 C2 109.1(16)
C5 C1 C6 125.1(16)
C2 C1 C6 125.8(16)
C5 C1 Fe1 69.4(7)
C2 C1 Fe1 70.6(8)
C6 C1 Fe1 126.0(6)
C1 C2 C3 107.2(13)
C1 C2 C7 125.4(18)
C3 C2 C7 127.3(16)
C1 C2 Fe1 70.7(7)
C3 C2 Fe1 67.9(7)
C7 C2 Fe1 129.3(8)
C4 C3 C2 108.0(10)
C4 C3 C8 126.8(16)
C2 C3 C8 124.9(17)
C4 C3 Fe1 70.6(7)
C2 C3 Fe1 72.3(6)
C8 C3 Fe1 127.2(7)
C3 C4 C5 107.8(11)
C3 C4 C9 125.6(17)
C5 C4 C9 126.4(18)
C3 C4 Fe1 69.6(7)
C5 C4 Fe1 70.6(7)
C9 C4 Fe1 129.6(9)
C1 C5 C4 107.8(15)
C1 C5 C10 126.5(17)
C4 C5 C10 125.6(15)
C1 C5 Fe1 71.9(6)
C4 C5 Fe1 69.5(7)
C10 C5 Fe1 126.1(9)
C5 C10 H10A 109.5
C5 C10 H10B 109.5
H10A C10 H10B 109.5
C5 C10 H10C 109.5
H10A C10 H10C 109.5
H10B C10 H10C 109.5
C2 C7 H7A 109.5
C2 C7 H7B 109.5
H7A C7 H7B 109.5
C2 C7 H7C 109.5
H7A C7 H7C 109.5
H7B C7 H7C 109.5
C1 C6 H6A 109.5
C1 C6 H6B 109.5
H6A C6 H6B 109.5
C1 C6 H6C 109.5
H6A C6 H6C 109.5
H6B C6 H6C 109.5
C4 C9 H9A 109.5
C4 C9 H9B 109.5
H9A C9 H9B 109.5
C4 C9 H9C 109.5
H9A C9 H9C 109.5
H9B C9 H9C 109.5
C3 C8 H8A 109.5
C3 C8 H8B 109.5
H8A C8 H8B 109.5
C3 C8 H8C 109.5
H8A C8 H8C 109.5
H8B C8 H8C 109.5
C5' C1' C2' 109.5(11)
C5' C1' C6' 126.3(19)
C2' C1' C6' 124.0(18)
C5' C1' Fe1 70.8(7)
C2' C1' Fe1 74.2(7)
C6' C1' Fe1 125.9(8)
C3' C2' C1' 106.3(13)
C3' C2' C7' 124.9(18)
C1' C2' C7' 128.5(15)
C3' C2' Fe1 72.2(8)
C1' C2' Fe1 66.1(8)
C7' C2' Fe1 131.2(7)
C2' C3' C4' 108.1(16)
C2' C3' C8' 126.0(17)
C4' C3' C8' 125.5(16)
C2' C3' Fe1 70.4(8)
C4' C3' Fe1 69.4(8)
C8' C3' Fe1 131.3(7)
C5' C4' C3' 109.4(14)
C5' C4' C9' 127.6(16)
C3' C4' C9' 122.9(19)
C5' C4' Fe1 67.7(8)
C3' C4' Fe1 72.6(7)
C9' C4' Fe1 129.1(10)
C1' C5' C4' 106.7(12)
C1' C5' C10' 127.2(19)
C4' C5' C10' 126.1(19)
C1' C5' Fe1 69.8(7)
C4' C5' Fe1 73.6(7)
C10' C5' Fe1 122.9(9)
C4' C9' H9'A 109.5
C4' C9' H9'B 109.5
H9'A C9' H9'B 109.5
C4' C9' H9'C 109.5
H9'A C9' H9'C 109.5
H9'B C9' H9'C 109.5
C2' C7' H7'A 109.5
C2' C7' H7'B 109.5
H7'A C7' H7'B 109.5
C2' C7' H7'C 109.5
H7'A C7' H7'C 109.5
H7'B C7' H7'C 109.5
C3' C8' H8'A 109.5
C3' C8' H8'B 109.5
H8'A C8' H8'B 109.5
C3' C8' H8'C 109.5
H8'A C8' H8'C 109.5
H8'B C8' H8'C 109.5
C1' C6' H6'A 109.5
C1' C6' H6'B 109.5
H6'A C6' H6'B 109.5
C1' C6' H6'C 109.5
H6'A C6' H6'C 109.5
H6'B C6' H6'C 109.5
C5' C10' H10D 109.5
C5' C10' H10E 109.5
H10D C10' H10E 109.5
C5' C10' H10F 109.5
H10D C10' H10F 109.5
H10E C10' H10F 109.5
C11 C12 C13 107.2(3)
C11 C12 C17 126.9(4)
C13 C12 C17 125.6(4)
C11 C12 Fe2 71.31(19)
C13 C12 Fe2 68.46(17)
C17 C12 Fe2 129.8(3)
C14 C13 C12 107.3(3)
C14 C13 C18 126.7(4)
C12 C13 C18 125.7(4)
C14 C13 Fe2 71.86(19)
C12 C13 Fe2 71.54(17)
C18 C13 Fe2 127.2(3)
C15 C14 C13 107.9(3)
C15 C14 C19 125.8(4)
C13 C14 C19 126.2(4)
C15 C14 Fe2 71.53(19)
C13 C14 Fe2 68.69(18)
C19 C14 Fe2 127.3(3)
C12 C11 C15 108.8(3)
C12 C11 C16 125.4(4)
C15 C11 C16 125.4(4)
C12 C11 Fe2 70.66(19)
C15 C11 Fe2 70.90(19)
C16 C11 Fe2 129.3(3)
C14 C15 C11 108.7(3)
C14 C15 C20 125.5(4)
C11 C15 C20 125.5(4)
C14 C15 Fe2 70.52(19)
C11 C15 Fe2 70.50(19)
C20 C15 Fe2 129.5(3)
C12 C17 H17A 109.5
C12 C17 H17B 109.5
H17A C17 H17B 109.5
C12 C17 H17C 109.5
H17A C17 H17C 109.5
H17B C17 H17C 109.5
C11 C16 H16A 109.5
C11 C16 H16B 109.5
H16A C16 H16B 109.5
C11 C16 H16C 109.5
H16A C16 H16C 109.5
H16B C16 H16C 109.5
C14 C19 H19A 109.5
C14 C19 H19B 109.5
H19A C19 H19B 109.5
C14 C19 H19C 109.5
H19A C19 H19C 109.5
H19B C19 H19C 109.5

loop_
_geom_bond_atom_site_label_1
_geom_bond_atom_site_label_2
_geom_bond_distance
Fe2 N1 1.966(3)
Fe2 C13 2.091(3)
Fe2 C12 2.132(3)
Fe2 C14 2.133(3)
Fe2 C11 2.141(3)
Fe2 C15 2.146(3)
Fe2 S2 2.2135(9)
Fe2 S1 2.2142(9)
Fe2 Fe1 2.6417(6)
Fe1 O1 1.972(2)
Fe1 C1' 2.074(13)
Fe1 C3 2.079(11)
Fe1 C5' 2.086(12)
Fe1 C4 2.092(13)
Fe1 C5 2.106(11)
Fe1 C2 2.137(13)
Fe1 C1 2.139(10)
Fe1 C4' 2.163(15)
Fe1 C2' 2.183(13)
Fe1 C3' 2.207(10)
Fe1 S1 2.2098(9)
S1 C21 1.835(4)
S2 C23 1.841(3)
P1 F6 1.552(3)
P1 F2 1.558(3)
P1 F1 1.563(3)
P1 F3 1.567(3)
P1 F4 1.583(3)
P1 F5 1.587(3)
O1 C25 1.283(4)
N1 C25 1.302(4)
N1 H1A 0.8600
C18 C13 1.509(5)
C18 H18A 0.9600
C18 H18B 0.9600
C18 H18C 0.9600
C20 C15 1.512(5)
C20 H20A 0.9600
C20 H20B 0.9600
C20 H20C 0.9600
C25 C26 1.514(5)
C26 H22A 0.9600
C26 H22B 0.9600
C26 H22C 0.9600
C21 C22 1.518(6)
C21 H31A 0.9700
C21 H31B 0.9700
C22 H32A 0.9600
C22 H32B 0.9600
C22 H32C 0.9600
C23 C24 1.509(5)
C23 H33A 0.9700
C23 H33B 0.9700
C24 H34A 0.9600
C24 H34B 0.9600
C24 H34C 0.9600
C1 C5 1.406(13)
C1 C2 1.417(14)
C1 C6 1.485(14)
C2 C3 1.433(19)
C2 C7 1.498(17)
C3 C4 1.419(18)
C3 C8 1.504(15)
C4 C5 1.43(2)
C4 C9 1.494(16)
C5 C10 1.510(18)
C10 H10A 0.9600
C10 H10B 0.9600
C10 H10C 0.9600
C7 H7A 0.9600
C7 H7B 0.9600
C7 H7C 0.9600
C6 H6A 0.9600
C6 H6B 0.9600
C6 H6C 0.9600
C9 H9A 0.9600
C9 H9B 0.9600
C9 H9C 0.9600
C8 H8A 0.9600
C8 H8B 0.9600
C8 H8C 0.9600
C1' C5' 1.401(19)
C1' C2' 1.45(2)
C1' C6' 1.502(16)
C2' C3' 1.407(13)
C2' C7' 1.516(16)
C3' C4' 1.424(15)
C3' C8' 1.522(15)
C4' C5' 1.41(2)
C4' C9' 1.524(19)
C5' C10' 1.472(17)
C9' H9'A 0.9600
C9' H9'B 0.9600
C9' H9'C 0.9600
C7' H7'A 0.9600
C7' H7'B 0.9600
C7' H7'C 0.9600
C8' H8'A 0.9600
C8' H8'B 0.9600
C8' H8'C 0.9600
C6' H6'A 0.9600
C6' H6'B 0.9600
C6' H6'C 0.9600
C10' H10D 0.9600
C10' H10E 0.9600
C10' H10F 0.9600
C12 C11 1.392(5)
C12 C13 1.445(5)
C12 C17 1.507(5)
C13 C14 1.426(5)
C14 C15 1.391(5)
C14 C19 1.507(5)
C11 C15 1.417(5)
C11 C16 1.514(5)
C17 H17A 0.9600
C17 H17B 0.9600
C17 H17C 0.9600
C16 H16A 0.9600
C16 H16B 0.9600
C16 H16C 0.9600
C19 H19A 0.9600
C19 H19B 0.9600
C19 H19C 0.9600
